data_7107288
loop_
_publ_author_name
'Alexander J. Graham'
'Jin-Chong Tan'
'David R. Allan'
'Stephen A. Moggach'

_publ_section_title
;
 The effect of pressure on Cu-btc: framework compression vs. guest
 inclusion
;
_journal_name_full Chem.Commun.
_journal_page_first 1535
_journal_paper_doi 10.1039/c1cc16045a
_journal_volume 48
_journal_year 2012
_chemical_formula_moiety 'C12 H4 Cu2 O10'
_chemical_formula_sum 'C12 H4 Cu2 O10'
_chemical_formula_weight 435.25
_space_group_IT_number 225
_symmetry_cell_setting cubic
_symmetry_space_group_name_Hall '-F 4 2 3'
_symmetry_space_group_name_H-M 'F m -3 m'
_atom_sites_solution_hydrogens difmap
_atom_sites_solution_primary other
_audit_creation_date 11-08-18
_audit_creation_method CRYSTALS_ver_14.23
_cell_angle_alpha 90
_cell_angle_beta 90
_cell_angle_gamma 90
_cell_formula_units_Z 24
_cell_length_a 26.3081(12)
_cell_length_b 26.3081(12)
_cell_length_c 26.3081(12)
_cell_measurement_reflns_used 4436
_cell_measurement_temperature 293
_cell_measurement_theta_max 24
_cell_measurement_theta_min 2
_cell_volume 18208.3(14)
_computing_cell_refinement 'USER DEFINED CELL REFINEMENT'
_computing_data_collection 'USER DEFINED DATA COLLECTION'
_computing_data_reduction 'USER DEFINED DATA REDUCTION'
_computing_molecular_graphics 'CAMERON (Watkin et al., 1996)'
_computing_publication_material 'CRYSTALS (Betteridge et al., 2003)'
_computing_structure_refinement 'CRYSTALS (Betteridge et al., 2003)'
_computing_structure_solution 'USER DEFINED STRUCTURE SOLUTION'
_diffrn_ambient_temperature 293
_diffrn_measured_fraction_theta_full 0.975
_diffrn_measured_fraction_theta_max 0.972
_diffrn_measurement_device Serial
_diffrn_measurement_device_type Unknown
_diffrn_measurement_method \w
_diffrn_radiation_monochromator graphite
_diffrn_radiation_type ' ? '
_diffrn_radiation_wavelength 0.48590
_diffrn_reflns_av_R_equivalents 0.106
_diffrn_reflns_limit_h_max 15
_diffrn_reflns_limit_h_min 0
_diffrn_reflns_limit_k_max 18
_diffrn_reflns_limit_k_min 0
_diffrn_reflns_limit_l_max 26
_diffrn_reflns_limit_l_min 1
_diffrn_reflns_number 20834
_diffrn_reflns_theta_full 13.357
_diffrn_reflns_theta_max 14.060
_diffrn_reflns_theta_min 0.916
_diffrn_standards_number 0
_exptl_absorpt_coefficient_mu 1.427
_exptl_absorpt_correction_T_max 0.87
_exptl_absorpt_correction_T_min 0.68
_exptl_absorpt_correction_type multi-scan
_exptl_absorpt_process_details 'SADABS (Siemens, 1996)'
_exptl_crystal_colour blue
_exptl_crystal_density_diffrn 0.953
_exptl_crystal_density_method 'not measured'
_exptl_crystal_description block
_exptl_crystal_F_000 5136
_exptl_crystal_size_max 0.200
_exptl_crystal_size_mid 0.200
_exptl_crystal_size_min 0.100
_refine_diff_density_max 0.58
_refine_diff_density_min -0.73
_refine_ls_extinction_method None
_refine_ls_goodness_of_fit_ref 1.0076
_refine_ls_hydrogen_treatment constr
_refine_ls_matrix_type full
_refine_ls_number_parameters 37
_refine_ls_number_reflns 413
_refine_ls_number_restraints 2
_refine_ls_R_factor_all 0.0612
_refine_ls_R_factor_gt 0.0456
_refine_ls_shift/su_max 0.0003793
_refine_ls_shift/su_mean 0.0000239
_refine_ls_structure_factor_coef F
_refine_ls_weighting_details
;
Method, part 1, Chebychev polynomial, (Watkin, 1994, Prince, 1982)
[weight] = 1.0/[A~0~*T~0~(x)+A~1~*T~1~(x) ... +A~n-1~]*T~n-1~(x)]
where A~i~ are the Chebychev coefficients listed below and x= Fcalc/Fmax
Method = Robust Weighting (Prince, 1982)
W = [weight] * [1-(deltaF/6*sigmaF)^2^]^2^
A~i~ are:
0.416 0.341 0.193
;
_refine_ls_weighting_scheme calc
_refine_ls_wR_factor_all 0.0685
_refine_ls_wR_factor_gt 0.0511
_refine_ls_wR_factor_ref 0.0511
_reflns_limit_h_max 15
_reflns_limit_h_min 0
_reflns_limit_k_max 18
_reflns_limit_k_min 0
_reflns_limit_l_max 26
_reflns_limit_l_min 1
_reflns_number_gt 413
_reflns_number_total 528
_reflns_threshold_expression I>2.0\s(I)
_oxford_diffrn_Wilson_B_factor 0.00
_oxford_diffrn_Wilson_scale 0.00
_oxford_refine_ls_r_factor_ref 0.0456
_oxford_refine_ls_scale 0.01997(11)
_oxford_reflns_number_all 528
_oxford_reflns_threshold_expression_ref I>2.0\s(I)
_oxford_structure_analysis_title 'cubt16 in Fm-3m'
_cod_data_source_file c1cc16045a.txt
_cod_data_source_block cubt16
_cod_depositor_comments
;
The following automatic conversions were performed:

'_atom_sites_solution_primary' value 'Other' changed to 'other'
according to the built-in table from CIF Core dictionary named
'cif_core.dic' version 2.4.1 from 2010-06-29.

Automatic conversion script
Id: cif_fix_values 1715 2011-07-08 13:25:40Z adriana 
;
_cod_original_sg_symbol_H-M 'F m -3 m '
_cod_database_code 7107288

loop_
_symmetry_equiv_pos_as_xyz
x,y,z
-x,-y,-z
x,y+1/2,z+1/2
-x,-y+1/2,-z+1/2
x+1/2,y,z+1/2
-x+1/2,-y,-z+1/2
x+1/2,y+1/2,z
-x+1/2,-y+1/2,-z
y,z,x
-y,-z,-x
y,z+1/2,x+1/2
-y,-z+1/2,-x+1/2
y+1/2,z,x+1/2
-y+1/2,-z,-x+1/2
y+1/2,z+1/2,x
-y+1/2,-z+1/2,-x
z,x,y
-z,-x,-y
z,x+1/2,y+1/2
-z,-x+1/2,-y+1/2
z+1/2,x,y+1/2
-z+1/2,-x,-y+1/2
z+1/2,x+1/2,y
-z+1/2,-x+1/2,-y
x,y,-z
-x,-y,z
x,y+1/2,-z+1/2
-x,-y+1/2,z+1/2
x+1/2,y,-z+1/2
-x+1/2,-y,z+1/2
x+1/2,y+1/2,-z
-x+1/2,-y+1/2,z
y,z,-x
-y,-z,x
y,z+1/2,-x+1/2
-y,-z+1/2,x+1/2
y+1/2,z,-x+1/2
-y+1/2,-z,x+1/2
y+1/2,z+1/2,-x
-y+1/2,-z+1/2,x
z,x,-y
-z,-x,y
z,x+1/2,-y+1/2
-z,-x+1/2,y+1/2
z+1/2,x,-y+1/2
-z+1/2,-x,y+1/2
z+1/2,x+1/2,-y
-z+1/2,-x+1/2,y
y,-z,-x
-y,z,x
y,-z+1/2,-x+1/2
-y,z+1/2,x+1/2
y+1/2,-z,-x+1/2
-y+1/2,z,x+1/2
y+1/2,-z+1/2,-x
-y+1/2,z+1/2,x
z,-x,-y
-z,x,y
z,-x+1/2,-y+1/2
-z,x+1/2,y+1/2
z+1/2,-x,-y+1/2
-z+1/2,x,y+1/2
z+1/2,-x+1/2,-y
-z+1/2,x+1/2,y
-z,x,-y
z,-x,y
-z,x+1/2,-y+1/2
z,-x+1/2,y+1/2
-z+1/2,x,-y+1/2
z+1/2,-x,y+1/2
-z+1/2,x+1/2,-y
z+1/2,-x+1/2,y
-x,y,-z
x,-y,z
-x,y+1/2,-z+1/2
x,-y+1/2,z+1/2
-x+1/2,y,-z+1/2
x+1/2,-y,z+1/2
-x+1/2,y+1/2,-z
x+1/2,-y+1/2,z
-y,z,-x
y,-z,x
-y,z+1/2,-x+1/2
y,-z+1/2,x+1/2
-y+1/2,z,-x+1/2
y+1/2,-z,x+1/2
-y+1/2,z+1/2,-x
y+1/2,-z+1/2,x
x,-y,-z
-x,y,z
x,-y+1/2,-z+1/2
-x,y+1/2,z+1/2
x+1/2,-y,-z+1/2
-x+1/2,y,z+1/2
x+1/2,-y+1/2,-z
-x+1/2,y+1/2,z
y,x,z
-y,-x,-z
y,x+1/2,z+1/2
-y,-x+1/2,-z+1/2
y+1/2,x,z+1/2
-y+1/2,-x,-z+1/2
y+1/2,x+1/2,z
-y+1/2,-x+1/2,-z
z,y,x
-z,-y,-x
z,y+1/2,x+1/2
-z,-y+1/2,-x+1/2
z+1/2,y,x+1/2
-z+1/2,-y,-x+1/2
z+1/2,y+1/2,x
-z+1/2,-y+1/2,-x
x,z,y
-x,-z,-y
x,z+1/2,y+1/2
-x,-z+1/2,-y+1/2
x+1/2,z,y+1/2
-x+1/2,-z,-y+1/2
x+1/2,z+1/2,y
-x+1/2,-z+1/2,-y
y,x,-z
-y,-x,z
y,x+1/2,-z+1/2
-y,-x+1/2,z+1/2
y+1/2,x,-z+1/2
-y+1/2,-x,z+1/2
y+1/2,x+1/2,-z
-y+1/2,-x+1/2,z
z,y,-x
-z,-y,x
z,y+1/2,-x+1/2
-z,-y+1/2,x+1/2
z+1/2,y,-x+1/2
-z+1/2,-y,x+1/2
z+1/2,y+1/2,-x
-z+1/2,-y+1/2,x
x,z,-y
-x,-z,y
x,z+1/2,-y+1/2
-x,-z+1/2,y+1/2
x+1/2,z,-y+1/2
-x+1/2,-z,y+1/2
x+1/2,z+1/2,-y
-x+1/2,-z+1/2,y
-z,y,-x
z,-y,x
-z,y+1/2,-x+1/2
z,-y+1/2,x+1/2
-z+1/2,y,-x+1/2
z+1/2,-y,x+1/2
-z+1/2,y+1/2,-x
z+1/2,-y+1/2,x
-x,z,-y
x,-z,y
-x,z+1/2,-y+1/2
x,-z+1/2,y+1/2
-x+1/2,z,-y+1/2
x+1/2,-z,y+1/2
-x+1/2,z+1/2,-y
x+1/2,-z+1/2,y
x,-z,-y
-x,z,y
x,-z+1/2,-y+1/2
-x,z+1/2,y+1/2
x+1/2,-z,-y+1/2
-x+1/2,z,y+1/2
x+1/2,-z+1/2,-y
-x+1/2,z+1/2,y
y,-x,-z
-y,x,z
y,-x+1/2,-z+1/2
-y,x+1/2,z+1/2
y+1/2,-x,-z+1/2
-y+1/2,x,z+1/2
y+1/2,-x+1/2,-z
-y+1/2,x+1/2,z
z,-y,-x
-z,y,x
z,-y+1/2,-x+1/2
-z,y+1/2,x+1/2
z+1/2,-y,-x+1/2
-z+1/2,y,x+1/2
z+1/2,-y+1/2,-x
-z+1/2,y+1/2,x
-y,x,-z
y,-x,z
-y,x+1/2,-z+1/2
y,-x+1/2,z+1/2
-y+1/2,x,-z+1/2
y+1/2,-x,z+1/2
-y+1/2,x+1/2,-z
y+1/2,-x+1/2,z

loop_
_atom_site_label
_atom_site_type_symbol
_atom_site_fract_x
_atom_site_fract_y
_atom_site_fract_z
_atom_site_U_iso_or_equiv
_atom_site_occupancy
_atom_site_adp_type
_atom_site_refinement_flags_posn
_atom_site_refinement_flags_adp
Cu1 Cu 0.5000 0.21496(3) 0.28504(3) 0.0360 1.0000 Uani S T
O1 O 0.44716(14) 0.25638(14) 0.31634(13) 0.0519 1.0000 Uani . .
O2 O 0.5000 0.1574(2) 0.3426(2) 0.0995 1.0000 Uani S T
C3 C 0.36441(19) 0.3000(3) 0.36441(19) 0.0467 1.0000 Uani S T
C4 C 0.3860(3) 0.32176(18) 0.32176(18) 0.0396 1.0000 Uani S T
C5 C 0.4301(2) 0.29602(19) 0.29602(19) 0.0404 1.0000 Uani S T
H31 H 0.3786 0.2700 0.3786 0.0462 1.0000 Uiso RS .

loop_
_atom_site_aniso_label
_atom_site_aniso_U_11
_atom_site_aniso_U_22
_atom_site_aniso_U_33
_atom_site_aniso_U_23
_atom_site_aniso_U_13
_atom_site_aniso_U_12
Cu1 0.0328(8) 0.0377(6) 0.0377(6) 0.0080(5) 0.0000 0.0000
O1 0.051(2) 0.053(2) 0.052(2) 0.0140(19) 0.0114(17) 0.012(2)
O2 0.118(8) 0.090(5) 0.090(5) 0.057(6) 0.0000 0.0000
C3 0.044(3) 0.052(5) 0.044(3) 0.004(2) 0.000(4) 0.004(2)
C4 0.037(4) 0.041(3) 0.041(3) 0.005(3) 0.007(2) 0.007(2)
C5 0.040(4) 0.041(3) 0.041(3) 0.000(4) -0.001(2) -0.001(2)

loop_
_atom_type_symbol
_atom_type_scat_dispersion_real
_atom_type_scat_dispersion_imag
_atom_type_scat_Cromer_Mann_a1
_atom_type_scat_Cromer_Mann_b1
_atom_type_scat_Cromer_Mann_a2
_atom_type_scat_Cromer_Mann_b2
_atom_type_scat_Cromer_Mann_a3
_atom_type_scat_Cromer_Mann_b3
_atom_type_scat_Cromer_Mann_a4
_atom_type_scat_Cromer_Mann_b4
_atom_type_scat_Cromer_Mann_c
_atom_type_scat_source
C 0.0006 0.0007 2.3100 20.8439 1.0200 10.2075 1.5886 0.5687 0.8650 51.6512 0.2156 'International Tables Vol C 4.2.6.8 and 6.1.1.4'
H 0.0000 0.0000 0.4930 10.5109 0.3229 26.1257 0.1402 3.1424 0.0408 57.7998 0.0030 'International Tables Vol C 4.2.6.8 and 6.1.1.4'
O 0.0036 0.0026 3.0485 13.2771 2.2868 5.7011 1.5463 0.3239 0.8670 32.9089 0.2508 'International Tables Vol C 4.2.6.8 and 6.1.1.4'
Cu 0.2947 0.6374 13.3380 3.5828 7.1676 0.2470 5.6158 11.3966 1.6735 64.8126 1.1910 'International Tables Vol C 4.2.6.8 and 6.1.1.4'

loop_
_geom_angle_atom_site_label_1
_geom_angle_site_symmetry_1
_geom_angle_atom_site_label_2
_geom_angle_atom_site_label_3
_geom_angle_site_symmetry_3
_geom_angle
_geom_angle_publ_flag
O1 90_655 Cu1 O1 116_655 87.9(2) yes
O1 90_655 Cu1 O1 163_555 168.9(2) yes
O1 116_655 Cu1 O1 163_555 91.0(2) yes
O1 90_655 Cu1 C5 4_655 84.96(17) yes
O1 116_655 Cu1 C5 4_655 21.92(12) yes
O1 163_555 Cu1 C5 4_655 89.95(17) yes
O1 90_655 Cu1 C5 91_555 147.02(12) yes
O1 116_655 Cu1 C5 91_555 89.95(17) yes
O1 163_555 Cu1 C5 91_555 21.92(12) yes
C5 4_655 Cu1 C5 91_555 81.0(2) yes
O1 90_655 Cu1 C5 162_655 21.92(12) yes
O1 116_655 Cu1 C5 162_655 84.96(17) yes
O1 163_555 Cu1 C5 162_655 147.02(12) yes
C5 4_655 Cu1 C5 162_655 74.4(3) yes
C5 91_555 Cu1 C5 162_655 125.16(13) yes
O1 90_655 Cu1 Cu1 162_655 84.46(10) yes
O1 116_655 Cu1 Cu1 162_655 84.46(10) yes
O1 163_555 Cu1 Cu1 162_655 84.46(10) yes
C5 4_655 Cu1 Cu1 162_655 62.58(7) yes
C5 91_555 Cu1 Cu1 162_655 62.58(7) yes
O1 90_655 Cu1 O1 . 91.0(2) yes
O1 116_655 Cu1 O1 . 168.9(2) yes
O1 163_555 Cu1 O1 . 87.9(2) yes
C5 4_655 Cu1 O1 . 147.02(12) yes
C5 91_555 Cu1 O1 . 84.96(17) yes
O1 90_655 Cu1 O2 . 95.54(10) yes
O1 116_655 Cu1 O2 . 95.54(10) yes
O1 163_555 Cu1 O2 . 95.54(10) yes
C5 4_655 Cu1 O2 . 117.42(7) yes
C5 91_555 Cu1 O2 . 117.42(7) yes
O1 90_655 Cu1 C5 . 89.95(17) yes
O1 116_655 Cu1 C5 . 147.02(12) yes
O1 163_555 Cu1 C5 . 84.96(17) yes
C5 4_655 Cu1 C5 . 125.16(13) yes
C5 91_555 Cu1 C5 . 74.4(3) yes
C5 162_655 Cu1 Cu1 162_655 62.58(7) yes
C5 162_655 Cu1 O1 . 89.95(17) yes
Cu1 162_655 Cu1 O1 . 84.46(10) yes
C5 162_655 Cu1 O2 . 117.42(7) yes
Cu1 162_655 Cu1 O2 . 179.995 yes
O1 . Cu1 O2 . 95.54(10) yes
C5 162_655 Cu1 C5 . 81.0(2) yes
Cu1 162_655 Cu1 C5 . 62.58(7) yes
O1 . Cu1 C5 . 21.92(12) yes
O2 . Cu1 C5 . 117.42(7) yes
Cu1 . O1 C5 . 122.7(4) yes
C4 9_555 C3 C4 . 119.8(8) yes
C4 9_555 C3 H31 . 120.1 no
C4 . C3 H31 . 120.1 no
C3 . C4 C3 17_555 120.2(8) yes
C3 . C4 C5 . 119.8(4) yes
C3 17_555 C4 C5 . 119.8(4) yes
C4 . C5 O1 113_555 117.3(3) yes
C4 . C5 O1 . 117.3(3) yes
O1 113_555 C5 O1 . 125.5(6) yes
C4 . C5 Cu1 . 152.38(8) yes
O1 113_555 C5 Cu1 . 90.2(4) yes
O1 . C5 Cu1 . 35.4(3) yes
C4 . C5 Cu1 4_655 152.38(8) yes
O1 113_555 C5 Cu1 4_655 35.4(3) yes
O1 . C5 Cu1 4_655 90.2(4) yes
Cu1 . C5 Cu1 4_655 54.84(13) yes

loop_
_geom_bond_atom_site_label_1
_geom_bond_atom_site_label_2
_geom_bond_site_symmetry_2
_geom_bond_distance
_geom_bond_publ_flag
Cu1 O1 90_655 1.949(3) yes
Cu1 O1 116_655 1.949(3) yes
Cu1 O1 163_555 1.949(3) yes
Cu1 C5 4_655 2.831(6) yes
Cu1 C5 91_555 2.831(6) yes
Cu1 C5 162_655 2.831(6) yes
Cu1 Cu1 162_655 2.607(2) yes
Cu1 O1 . 1.949(3) yes
Cu1 O2 . 2.143(8) yes
Cu1 C5 . 2.831(6) yes
O1 C5 . 1.255(5) yes
C3 C4 9_555 1.382(5) yes
C3 C4 . 1.382(5) yes
C3 H31 . 0.950 no
C4 C5 . 1.504(10) yes
